data_7017711
loop_
_publ_author_name
'Liu, Xiaolong'
'Chen, Wanzhi'

_publ_section_title
;
 Synthesis of ruthenium(II) complexes of tetradentate
 bis(N-pyridylimidazolylidenyl)methane and their reactivities towards N-
 donors.
;
_journal_issue 2
_journal_name_full 'Dalton transactions (Cambridge, England : 2003)'
_journal_page_first 599
_journal_page_last 608
_journal_paper_doi 10.1039/c1dt11356a
_journal_volume 41
_journal_year 2012
_chemical_formula_sum 'C53 H44 F12 N6 P4 Ru'
_chemical_formula_weight 1217.89
_chemical_name_systematic
;
?
;
_space_group_IT_number 15
_symmetry_cell_setting monoclinic
_symmetry_space_group_name_Hall '-C 2yc'
_symmetry_space_group_name_H-M 'C 1 2/c 1'
_atom_sites_solution_hydrogens geom
_atom_sites_solution_primary direct
_atom_sites_solution_secondary difmap
_audit_creation_method SHELXL-97
_cell_angle_alpha 90.00
_cell_angle_beta 108.963(4)
_cell_angle_gamma 90.00
_cell_formula_units_Z 8
_cell_length_a 21.5296(7)
_cell_length_b 21.6088(6)
_cell_length_c 24.4791(9)
_cell_measurement_temperature 293(2)
_cell_volume 10770.3(7)
_computing_cell_refinement 'Bruker FRAMBO'
_computing_data_collection 'Bruker FRAMBO'
_computing_data_reduction 'Bruker SAINT'
_computing_molecular_graphics 'Bruker SHELXTL'
_computing_publication_material 'Bruker SHELXTL'
_computing_structure_refinement 'Bruker SHELXTL'
_computing_structure_solution 'Bruker SHELXTL'
_diffrn_ambient_temperature 293(2)
_diffrn_measured_fraction_theta_full 0.998
_diffrn_measured_fraction_theta_max 0.998
_diffrn_radiation_monochromator graphite
_diffrn_radiation_source 'fine-focus sealed tube'
_diffrn_radiation_type MoK\a
_diffrn_radiation_wavelength 0.71073
_diffrn_reflns_av_R_equivalents 0.0347
_diffrn_reflns_av_sigmaI/netI 0.0622
_diffrn_reflns_limit_h_max 18
_diffrn_reflns_limit_h_min -25
_diffrn_reflns_limit_k_max 21
_diffrn_reflns_limit_k_min -25
_diffrn_reflns_limit_l_max 29
_diffrn_reflns_limit_l_min -24
_diffrn_reflns_number 21011
_diffrn_reflns_theta_full 25.01
_diffrn_reflns_theta_max 25.01
_diffrn_reflns_theta_min 2.67
_exptl_absorpt_coefficient_mu 0.494
_exptl_absorpt_correction_T_max 0.8991
_exptl_absorpt_correction_T_min 0.8345
_exptl_absorpt_correction_type multi-scan
_exptl_absorpt_process_details sadabs
_exptl_crystal_colour yellow
_exptl_crystal_density_diffrn 1.502
_exptl_crystal_density_method 'not measured'
_exptl_crystal_description block
_exptl_crystal_F_000 4927
_exptl_crystal_size_max 0.38
_exptl_crystal_size_mid 0.26
_exptl_crystal_size_min 0.22
_refine_diff_density_max 0.590
_refine_diff_density_min -0.415
_refine_diff_density_rms 0.074
_refine_ls_extinction_method none
_refine_ls_goodness_of_fit_ref 1.087
_refine_ls_hydrogen_treatment constr
_refine_ls_matrix_type full
_refine_ls_number_parameters 748
_refine_ls_number_reflns 9484
_refine_ls_number_restraints 24
_refine_ls_restrained_S_all 1.096
_refine_ls_R_factor_all 0.0951
_refine_ls_R_factor_gt 0.0602
_refine_ls_shift/su_max 0.030
_refine_ls_shift/su_mean 0.001
_refine_ls_structure_factor_coef Fsqd
_refine_ls_weighting_details
;
calc w=1/[\s^2^(Fo^2^)+(0.0432P)^2^+42.1674P] where P=(Fo^2^+2Fc^2^)/3
;
_refine_ls_weighting_scheme calc
_refine_ls_wR_factor_gt 0.1276
_refine_ls_wR_factor_ref 0.1562
_reflns_number_gt 6719
_reflns_number_total 9484
_reflns_threshold_expression >2sigma(I)
_cod_data_source_file c1dt11356a.txt
_cod_data_source_block complex_4
_cod_depositor_comments
;
The following automatic conversions were performed:

'_symmetry_cell_setting' value 'Monoclinic' changed to 'monoclinic'
according to /home/saulius/struct/CIF-dictionaries/cif_core.dic
dictionary named 'cif_core.dic' version 2.4.1 from 2010-06-29.

Automatic conversion script
Id: cif_fix_values 1715 2011-07-08 13:25:40Z adriana 
;
_cod_original_cell_volume 10770.3(6)
_cod_original_sg_symbol_H-M C2/c
_cod_database_code 7017711

loop_
_symmetry_equiv_pos_as_xyz
'x, y, z'
'-x, y, -z+1/2'
'x+1/2, y+1/2, z'
'-x+1/2, y+1/2, -z+1/2'
'-x, -y, -z'
'x, -y, z-1/2'
'-x+1/2, -y+1/2, -z'
'x+1/2, -y+1/2, z-1/2'

loop_
_atom_site_label
_atom_site_type_symbol
_atom_site_fract_x
_atom_site_fract_y
_atom_site_fract_z
_atom_site_U_iso_or_equiv
_atom_site_adp_type
_atom_site_occupancy
_atom_site_symmetry_multiplicity
_atom_site_calc_flag
_atom_site_refinement_flags
_atom_site_disorder_assembly
_atom_site_disorder_group
Ru1 Ru 0.728727(19) 0.091726(18) 0.685713(18) 0.04357(15) Uani 1 1 d . . .
C1 C 0.8404(3) 0.1709(3) 0.7891(2) 0.0587(14) Uani 1 1 d . . .
H17 H 0.8286 0.1480 0.8164 0.070 Uiso 1 1 calc R . .
C2 C 0.8891(3) 0.2142(3) 0.8083(3) 0.0731(18) Uani 1 1 d . . .
H27 H 0.9098 0.2202 0.8477 0.088 Uiso 1 1 calc R . .
C3 C 0.9066(3) 0.2483(3) 0.7693(3) 0.085(2) Uani 1 1 d . . .
H8 H 0.9390 0.2785 0.7816 0.102 Uiso 1 1 calc R . .
C4 C 0.8764(3) 0.2381(3) 0.7115(3) 0.0778(19) Uani 1 1 d . . .
H20 H 0.8882 0.2608 0.6841 0.093 Uiso 1 1 calc R . .
C5 C 0.8276(3) 0.1930(3) 0.6948(2) 0.0534(13) Uani 1 1 d . . .
C6 C 0.7516(2) 0.1331(2) 0.6264(2) 0.0440(11) Uani 1 1 d . . .
C7 C 0.8019(3) 0.2018(3) 0.5854(3) 0.0783(19) Uani 1 1 d . . .
H28 H 0.8295 0.2334 0.5815 0.094 Uiso 1 1 calc R . .
C8 C 0.7605(3) 0.1696(3) 0.5433(3) 0.0781(19) Uani 1 1 d . . .
H39 H 0.7536 0.1743 0.5040 0.094 Uiso 1 1 calc R . .
C9 C 0.6862(3) 0.0794(3) 0.5356(3) 0.0796(19) Uani 1 1 d . . .
H14A H 0.6554 0.0977 0.5013 0.096 Uiso 1 1 calc R . .
H14B H 0.7122 0.0492 0.5232 0.096 Uiso 1 1 calc R . .
C10 C 0.6654(2) 0.0474(2) 0.6255(3) 0.0554(14) Uani 1 1 d . . .
C11 C 0.5823(4) -0.0188(3) 0.5840(4) 0.100(3) Uani 1 1 d . . .
H24 H 0.5498 -0.0484 0.5802 0.120 Uiso 1 1 calc R . .
C12 C 0.5984(4) 0.0072(3) 0.5428(4) 0.099(3) Uani 1 1 d . . .
H48 H 0.5788 -0.0002 0.5035 0.119 Uiso 1 1 calc R . .
C13 C 0.6299(3) -0.0039(3) 0.6921(4) 0.0764(19) Uani 1 1 d . . .
C14 C 0.5908(4) -0.0464(4) 0.7098(5) 0.111(3) Uani 1 1 d . . .
H29 H 0.5577 -0.0680 0.6823 0.133 Uiso 1 1 calc R . .
C15 C 0.6013(5) -0.0561(4) 0.7667(6) 0.126(4) Uani 1 1 d . . .
H15 H 0.5758 -0.0845 0.7785 0.152 Uiso 1 1 calc R . .
C16 C 0.6498(4) -0.0237(4) 0.8071(4) 0.105(3) Uani 1 1 d . . .
H58 H 0.6579 -0.0300 0.8464 0.127 Uiso 1 1 calc R . .
C17 C 0.6865(3) 0.0188(3) 0.7876(3) 0.0790(19) Uani 1 1 d . . .
H57 H 0.7189 0.0412 0.8149 0.095 Uiso 1 1 calc R . .
C18 C 0.8636(3) -0.0132(3) 0.7604(4) 0.085(2) Uani 1 1 d . . .
C19 C 0.9105(5) -0.0574(5) 0.7621(5) 0.174(5) Uani 1 1 d . . .
H59 H 0.9151 -0.0726 0.7281 0.209 Uiso 1 1 calc R . .
C20 C 0.9506(7) -0.0785(7) 0.8153(7) 0.212(8) Uani 1 1 d . . .
H61 H 0.9806 -0.1098 0.8163 0.254 Uiso 1 1 calc R . .
C21 C 0.9478(6) -0.0562(6) 0.8642(6) 0.171(6) Uani 1 1 d . . .
H65 H 0.9769 -0.0703 0.8991 0.205 Uiso 1 1 calc R . .
C22 C 0.9018(4) -0.0121(4) 0.8638(4) 0.123(3) Uani 1 1 d . . .
H36 H 0.8988 0.0034 0.8983 0.147 Uiso 1 1 calc R . .
C23 C 0.8594(4) 0.0093(4) 0.8107(4) 0.094(2) Uani 1 1 d . . .
H37 H 0.8281 0.0392 0.8100 0.113 Uiso 1 1 calc R . .
C24 C 0.8698(3) 0.0376(3) 0.6563(4) 0.093(3) Uani 1 1 d D . .
C25 C 0.8675(4) 0.0259(6) 0.6022(4) 0.160(5) Uani 1 1 d D . .
H63 H 0.8360 -0.0013 0.5797 0.191 Uiso 1 1 calc R . .
C26 C 0.9115(6) 0.0535(8) 0.5785(5) 0.212(7) Uani 1 1 d D . .
H53 H 0.9093 0.0450 0.5407 0.254 Uiso 1 1 calc R . .
C27 C 0.9574(6) 0.0927(6) 0.6114(7) 0.189(8) Uani 1 1 d D . .
H45 H 0.9852 0.1136 0.5954 0.227 Uiso 1 1 calc R . .
C28 C 0.9630(6) 0.1018(6) 0.6678(8) 0.228(9) Uani 1 1 d D . .
H60 H 0.9972 0.1251 0.6920 0.273 Uiso 1 1 calc R . .
C29 C 0.9176(5) 0.0761(4) 0.6874(7) 0.197(7) Uani 1 1 d . . .
H26 H 0.9192 0.0854 0.7249 0.236 Uiso 1 1 calc R . .
C30 C 0.7717(3) -0.0604(2) 0.6592(3) 0.0677(16) Uani 1 1 d D . .
C31 C 0.7498(4) -0.0987(3) 0.6937(4) 0.109(3) Uani 1 1 d . . .
H13 H 0.7597 -0.0888 0.7326 0.130 Uiso 1 1 calc R . .
C32 C 0.7144(5) -0.1501(4) 0.6734(5) 0.135(4) Uani 1 1 d D . .
H62 H 0.6999 -0.1744 0.6982 0.162 Uiso 1 1 calc R . .
C33 C 0.6997(5) -0.1671(4) 0.6169(5) 0.128(4) Uani 1 1 d D . .
H55 H 0.6761 -0.2031 0.6031 0.153 Uiso 1 1 calc R . .
C34 C 0.7196(6) -0.1314(4) 0.5828(5) 0.160(5) Uani 1 1 d . . .
H64 H 0.7094 -0.1421 0.5441 0.192 Uiso 1 1 calc R . .
C35 C 0.7560(6) -0.0772(4) 0.6029(4) 0.148(4) Uani 1 1 d D . .
H31 H 0.7694 -0.0527 0.5775 0.177 Uiso 1 1 calc R . .
C36 C 0.6442(3) 0.2017(3) 0.7498(3) 0.0661(16) Uani 1 1 d . . .
C37 C 0.6842(4) 0.1810(3) 0.8017(3) 0.0769(18) Uani 1 1 d . . .
H33 H 0.7143 0.1498 0.8028 0.092 Uiso 1 1 calc R . .
C38 C 0.6810(5) 0.2054(4) 0.8533(4) 0.113(3) Uani 1 1 d . . .
H32 H 0.7091 0.1909 0.8885 0.136 Uiso 1 1 calc R . .
C39 C 0.6365(6) 0.2507(5) 0.8520(5) 0.130(4) Uani 1 1 d . . .
H30 H 0.6338 0.2672 0.8862 0.156 Uiso 1 1 calc R . .
C40 C 0.5967(5) 0.2712(5) 0.8010(5) 0.136(4) Uani 1 1 d . . .
H18 H 0.5662 0.3019 0.8004 0.163 Uiso 1 1 calc R . .
C41 C 0.5994(4) 0.2479(4) 0.7491(4) 0.119(3) Uani 1 1 d . . .
H43 H 0.5716 0.2632 0.7142 0.143 Uiso 1 1 calc R . .
C42 C 0.5629(3) 0.1453(3) 0.6472(3) 0.0633(15) Uani 1 1 d D . .
C43 C 0.5310(4) 0.1426(4) 0.5898(3) 0.134(4) Uani 1 1 d D . .
H96 H 0.5532 0.1561 0.5652 0.161 Uiso 1 1 calc RD . .
C44 C 0.4689(5) 0.1217(6) 0.5657(4) 0.158(4) Uani 1 1 d D . .
H40 H 0.4487 0.1232 0.5259 0.189 Uiso 1 1 calc R . .
C45 C 0.4363(4) 0.0988(5) 0.5999(5) 0.131(4) Uani 1 1 d D . .
H51 H 0.3930 0.0855 0.5845 0.157 Uiso 1 1 calc R . .
C46 C 0.4686(4) 0.0956(5) 0.6572(5) 0.141(4) Uani 1 1 d D . .
H50 H 0.4486 0.0770 0.6814 0.169 Uiso 1 1 calc R . .
C47 C 0.5298(4) 0.1193(4) 0.6798(4) 0.112(3) Uani 1 1 d . . .
H25 H 0.5500 0.1176 0.7196 0.135 Uiso 1 1 calc R . .
C48 C 0.6587(3) 0.2419(2) 0.6445(3) 0.0666(16) Uani 1 1 d D . .
C49 C 0.6991(5) 0.2859(3) 0.6747(4) 0.123(3) Uani 1 1 d . . .
H35 H 0.7189 0.2801 0.7142 0.148 Uiso 1 1 calc R . .
C50 C 0.7128(6) 0.3392(4) 0.6501(6) 0.154(4) Uani 1 1 d D . .
H44 H 0.7414 0.3685 0.6727 0.184 Uiso 1 1 calc R . .
C51 C 0.6844(6) 0.3488(4) 0.5926(6) 0.147(5) Uani 1 1 d D . .
H49 H 0.6926 0.3849 0.5755 0.177 Uiso 1 1 calc R . .
C52 C 0.6443(7) 0.3053(6) 0.5610(5) 0.175(5) Uani 1 1 d D . .
H38 H 0.6244 0.3105 0.5214 0.210 Uiso 1 1 calc R . .
C53 C 0.6331(5) 0.2535(4) 0.5875(3) 0.148(4) Uani 1 1 d D . .
H46 H 0.6056 0.2237 0.5646 0.178 Uiso 1 1 calc RD . .
F1 F 0.9315(3) 0.3305(3) 0.5313(2) 0.165(2) Uani 1 1 d . . .
F2 F 0.9673(2) 0.3460(2) 0.66493(16) 0.1085(14) Uani 1 1 d . . .
F3 F 0.87412(18) 0.3384(2) 0.5903(2) 0.1170(16) Uani 1 1 d . . .
F4 F 0.9458(2) 0.41040(18) 0.5892(2) 0.1205(17) Uani 1 1 d . . .
F5 F 1.02541(19) 0.3384(2) 0.6059(2) 0.1127(15) Uani 1 1 d . . .
F6 F 0.9526(2) 0.26559(17) 0.6069(2) 0.1087(14) Uani 1 1 d . . .
F7 F 0.5789(13) 0.3379(13) -0.0457(6) 0.373(19) Uani 0.50 1 d PD A 1
F8 F 0.5693(15) 0.3979(14) 0.0232(10) 0.347(17) Uani 0.50 1 d PD A 1
F9 F 0.6655(16) 0.3936(15) -0.0062(11) 0.297(15) Uani 0.50 1 d PD A 1
F10 F 0.6634(15) 0.373(2) 0.0783(8) 0.39(3) Uani 0.50 1 d PD A 1
F11 F 0.6619(16) 0.2932(11) 0.0172(11) 0.348(15) Uani 0.50 1 d PD A 1
F12 F 0.5771(19) 0.3055(18) 0.038(2) 0.48(3) Uani 0.50 1 d PD A 1
F7' F 0.6336(9) 0.4566(16) 0.0208(11) 0.314(15) Uani 0.50 1 d PD B 2
F8' F 0.7184(10) 0.5024(6) 0.0874(8) 0.253(8) Uani 0.50 1 d PD B 2
F9' F 0.6995(10) 0.4066(8) 0.1053(5) 0.187(7) Uani 0.50 1 d PD B 2
F10' F 0.7219(16) 0.3774(8) 0.0314(9) 0.276(14) Uani 0.50 1 d PD B 2
F11' F 0.7817(8) 0.4345(10) 0.0833(9) 0.308(14) Uani 0.50 1 d PD B 2
F12' F 0.7363(13) 0.4815(11) 0.0147(7) 0.322(14) Uani 0.50 1 d PD B 2
N1 N 0.8089(2) 0.15970(18) 0.73328(17) 0.0468(10) Uani 1 1 d . . .
N2 N 0.7958(2) 0.1791(2) 0.63692(17) 0.0529(11) Uani 1 1 d . . .
N3 N 0.7294(2) 0.1275(2) 0.56831(19) 0.0570(11) Uani 1 1 d . . .
N4 N 0.6500(2) 0.0481(2) 0.5672(2) 0.0670(13) Uani 1 1 d . . .
N5 N 0.6230(2) 0.0063(2) 0.6348(3) 0.0717(14) Uani 1 1 d . . .
N6 N 0.6777(2) 0.0291(2) 0.7321(2) 0.0614(12) Uani 1 1 d . . .
P1 P 0.80930(7) 0.01291(6) 0.69037(7) 0.0574(4) Uani 1 1 d . . .
P2 P 0.64783(7) 0.17062(6) 0.68150(6) 0.0496(3) Uani 1 1 d . . .
P3 P 0.94974(8) 0.33771(7) 0.59778(7) 0.0666(5) Uani 1 1 d . . .
P4 P 0.6207(5) 0.3515(5) 0.0180(3) 0.228(6) Uani 0.50 1 d PD A 1
P4' P 0.7073(7) 0.4414(6) 0.0521(4) 0.235(7) Uani 0.50 1 d PD B 2

loop_
_atom_site_aniso_label
_atom_site_aniso_U_11
_atom_site_aniso_U_22
_atom_site_aniso_U_33
_atom_site_aniso_U_23
_atom_site_aniso_U_13
_atom_site_aniso_U_12
Ru1 0.0363(2) 0.0332(2) 0.0644(3) 0.00188(19) 0.02084(18) -0.00672(17)
C1 0.065(4) 0.052(3) 0.061(4) 0.000(3) 0.024(3) 0.002(3)
C2 0.070(4) 0.062(4) 0.076(4) -0.022(3) 0.007(3) -0.006(3)
C3 0.072(5) 0.062(4) 0.109(6) -0.010(4) 0.013(4) -0.034(3)
C4 0.072(4) 0.071(4) 0.088(5) 0.002(4) 0.023(4) -0.040(4)
C5 0.049(3) 0.059(3) 0.054(3) 0.006(3) 0.020(3) -0.001(3)
C6 0.035(3) 0.042(3) 0.057(3) -0.001(2) 0.019(2) 0.001(2)
C7 0.078(5) 0.091(5) 0.070(4) 0.020(4) 0.029(3) -0.027(4)
C8 0.075(4) 0.101(5) 0.065(4) 0.015(4) 0.031(3) -0.011(4)
C9 0.077(5) 0.083(5) 0.069(4) -0.009(4) 0.010(3) -0.010(4)
C10 0.036(3) 0.036(3) 0.093(4) -0.001(3) 0.019(3) -0.006(2)
C11 0.063(5) 0.057(4) 0.156(8) -0.010(5) 0.004(5) -0.030(4)
C12 0.069(5) 0.071(5) 0.126(7) -0.024(5) -0.010(4) -0.022(4)
C13 0.046(4) 0.046(3) 0.132(6) 0.009(4) 0.021(4) -0.001(3)
C14 0.077(5) 0.078(5) 0.186(9) 0.019(6) 0.056(6) -0.037(4)
C15 0.097(7) 0.086(6) 0.226(12) 0.059(7) 0.094(8) -0.008(5)
C16 0.100(6) 0.086(5) 0.157(8) 0.044(5) 0.078(6) 0.003(5)
C17 0.071(4) 0.067(4) 0.114(6) 0.031(4) 0.051(4) 0.004(3)
C18 0.056(4) 0.056(4) 0.127(6) 0.000(4) 0.007(4) 0.010(3)
C19 0.129(9) 0.156(9) 0.184(10) -0.035(8) -0.024(7) 0.095(8)
C20 0.146(11) 0.166(12) 0.239(16) -0.026(12) -0.053(12) 0.100(10)
C21 0.117(9) 0.131(10) 0.188(13) 0.027(9) -0.054(9) 0.026(8)
C22 0.097(7) 0.112(7) 0.129(7) 0.032(6) -0.005(6) 0.002(6)
C23 0.065(5) 0.078(5) 0.127(7) 0.027(5) 0.015(5) -0.002(4)
C24 0.059(4) 0.048(4) 0.193(8) 0.006(5) 0.071(5) 0.002(3)
C25 0.083(6) 0.267(15) 0.138(8) 0.047(9) 0.049(6) -0.043(8)
C26 0.103(9) 0.34(2) 0.218(13) 0.110(14) 0.088(9) -0.022(11)
C27 0.109(9) 0.144(11) 0.36(2) 0.123(14) 0.140(13) 0.021(8)
C28 0.157(12) 0.124(10) 0.49(3) -0.070(14) 0.220(17) -0.066(8)
C29 0.146(9) 0.117(7) 0.42(2) -0.111(10) 0.212(12) -0.082(7)
C30 0.058(4) 0.038(3) 0.115(5) -0.002(3) 0.038(4) 0.003(3)
C31 0.140(7) 0.060(4) 0.155(7) -0.015(5) 0.088(6) -0.046(5)
C32 0.157(9) 0.069(6) 0.212(12) -0.015(7) 0.102(9) -0.050(6)
C33 0.121(8) 0.057(5) 0.195(11) -0.011(7) 0.037(8) -0.028(5)
C34 0.240(14) 0.082(7) 0.153(9) -0.040(6) 0.057(9) -0.056(8)
C35 0.253(13) 0.081(6) 0.131(8) -0.030(6) 0.091(8) -0.073(7)
C36 0.060(4) 0.054(4) 0.095(5) -0.009(3) 0.040(3) -0.003(3)
C37 0.086(5) 0.067(4) 0.095(5) -0.005(4) 0.054(4) -0.004(4)
C38 0.136(8) 0.110(7) 0.117(7) -0.021(5) 0.074(6) -0.008(6)
C39 0.151(10) 0.131(9) 0.133(8) -0.051(7) 0.082(8) -0.008(7)
C40 0.133(9) 0.117(8) 0.180(10) -0.041(8) 0.082(8) 0.037(7)
C41 0.115(7) 0.115(7) 0.135(7) -0.029(6) 0.050(6) 0.045(6)
C42 0.042(3) 0.054(3) 0.097(5) 0.004(3) 0.026(3) 0.004(3)
C43 0.084(6) 0.197(10) 0.107(7) 0.014(6) 0.012(5) -0.062(7)
C44 0.098(8) 0.211(12) 0.129(8) -0.002(8) -0.011(6) -0.053(8)
C45 0.055(5) 0.141(9) 0.196(11) -0.054(8) 0.038(7) -0.027(5)
C46 0.073(6) 0.174(10) 0.191(11) -0.028(9) 0.064(7) -0.056(7)
C47 0.071(5) 0.147(8) 0.127(6) 0.015(6) 0.043(5) -0.040(5)
C48 0.069(4) 0.038(3) 0.109(5) 0.009(3) 0.050(4) 0.006(3)
C49 0.132(8) 0.065(5) 0.166(8) 0.018(5) 0.040(6) -0.037(5)
C50 0.204(12) 0.060(6) 0.222(13) -0.004(7) 0.105(11) -0.048(6)
C51 0.234(14) 0.065(6) 0.208(13) 0.011(8) 0.162(12) -0.016(7)
C52 0.256(16) 0.144(10) 0.138(9) 0.059(8) 0.081(10) -0.032(10)
C53 0.226(12) 0.121(8) 0.097(6) 0.025(6) 0.050(7) -0.072(8)
F1 0.195(6) 0.211(6) 0.078(3) 0.004(3) 0.028(3) 0.013(5)
F2 0.111(3) 0.124(4) 0.079(3) -0.004(2) 0.015(2) 0.025(3)
F3 0.053(2) 0.108(3) 0.177(4) 0.049(3) 0.018(2) -0.022(2)
F4 0.078(3) 0.070(3) 0.191(5) 0.047(3) 0.012(3) -0.020(2)
F5 0.068(3) 0.106(3) 0.175(4) 0.027(3) 0.054(3) -0.009(2)
F6 0.099(3) 0.062(2) 0.159(4) 0.012(2) 0.034(3) -0.016(2)
F7 0.46(4) 0.49(4) 0.138(15) 0.006(18) 0.053(18) 0.30(3)
F8 0.53(5) 0.32(3) 0.28(3) 0.06(2) 0.25(3) 0.22(3)
F9 0.30(3) 0.45(5) 0.19(2) 0.09(3) 0.15(2) -0.02(3)
F10 0.34(4) 0.71(8) 0.101(17) 0.03(3) 0.05(2) 0.16(5)
F11 0.39(4) 0.33(3) 0.33(3) 0.14(3) 0.12(3) 0.22(3)
F12 0.52(6) 0.51(6) 0.50(6) 0.24(5) 0.29(5) 0.03(5)
F7' 0.26(3) 0.47(4) 0.18(2) 0.16(3) 0.049(19) 0.10(3)
F8' 0.24(2) 0.193(16) 0.31(2) 0.072(16) 0.060(18) 0.050(14)
F9' 0.26(2) 0.239(17) 0.073(9) 0.044(10) 0.073(11) 0.043(13)
F10' 0.41(4) 0.29(3) 0.112(13) -0.042(15) 0.076(18) 0.02(3)
F11' 0.35(3) 0.211(19) 0.49(4) -0.07(2) 0.32(3) 0.00(2)
F12' 0.44(3) 0.41(3) 0.121(12) 0.023(15) 0.098(16) -0.16(3)
N1 0.046(2) 0.044(2) 0.053(3) 0.002(2) 0.020(2) -0.0035(19)
N2 0.052(3) 0.059(3) 0.049(3) 0.005(2) 0.019(2) -0.019(2)
N3 0.050(3) 0.058(3) 0.062(3) -0.001(2) 0.017(2) -0.004(2)
N4 0.051(3) 0.054(3) 0.085(4) -0.017(3) 0.006(3) -0.010(2)
N5 0.057(3) 0.047(3) 0.105(4) 0.000(3) 0.018(3) -0.016(2)
N6 0.048(3) 0.050(3) 0.093(4) 0.014(3) 0.033(3) -0.001(2)
P1 0.0417(8) 0.0379(7) 0.0966(11) 0.0021(7) 0.0278(7) -0.0058(6)
P2 0.0441(8) 0.0362(7) 0.0760(9) 0.0015(7) 0.0299(7) -0.0039(6)
P3 0.0544(9) 0.0612(10) 0.0780(11) 0.0175(8) 0.0127(8) -0.0204(8)
P4 0.306(13) 0.292(12) 0.127(7) 0.097(7) 0.125(8) 0.163(11)
P4' 0.353(18) 0.282(14) 0.092(5) 0.020(7) 0.102(8) 0.133(14)

loop_
_atom_type_symbol
_atom_type_description
_atom_type_scat_dispersion_real
_atom_type_scat_dispersion_imag
_atom_type_scat_source
C C 0.0033 0.0016 'International Tables Vol C Tables 4.2.6.8 and 6.1.1.4'
H H 0.0000 0.0000 'International Tables Vol C Tables 4.2.6.8 and 6.1.1.4'
F F 0.0171 0.0103 'International Tables Vol C Tables 4.2.6.8 and 6.1.1.4'
N N 0.0061 0.0033 'International Tables Vol C Tables 4.2.6.8 and 6.1.1.4'
P P 0.1023 0.0942 'International Tables Vol C Tables 4.2.6.8 and 6.1.1.4'
Ru Ru -1.2594 0.8363 'International Tables Vol C Tables 4.2.6.8 and 6.1.1.4'

loop_
_geom_angle_atom_site_label_1
_geom_angle_atom_site_label_2
_geom_angle_atom_site_label_3
_geom_angle
C6 Ru1 C10 86.8(2)
C6 Ru1 N6 162.0(2)
C10 Ru1 N6 75.3(2)
C6 Ru1 N1 75.24(18)
C10 Ru1 N1 162.0(2)
N6 Ru1 N1 122.64(17)
C6 Ru1 P1 90.44(14)
C10 Ru1 P1 90.28(16)
N6 Ru1 P1 90.72(12)
N1 Ru1 P1 90.98(11)
C6 Ru1 P2 89.84(14)
C10 Ru1 P2 89.81(16)
N6 Ru1 P2 89.03(12)
N1 Ru1 P2 89.03(11)
P1 Ru1 P2 179.71(5)
N1 C1 C2 123.5(5)
N1 C1 H17 118.3
C2 C1 H17 118.3
C3 C2 C1 119.2(6)
C3 C2 H27 120.4
C1 C2 H27 120.4
C2 C3 C4 119.6(6)
C2 C3 H8 120.2
C4 C3 H8 120.2
C3 C4 C5 118.4(6)
C3 C4 H20 120.8
C5 C4 H20 120.8
N1 C5 N2 116.0(5)
N1 C5 C4 122.5(5)
N2 C5 C4 121.5(5)
N2 C6 N3 104.8(4)
N2 C6 Ru1 123.1(4)
N3 C6 Ru1 132.1(4)
C8 C7 N2 106.4(5)
C8 C7 H28 126.8
N2 C7 H28 126.8
C7 C8 N3 107.5(5)
C7 C8 H39 126.2
N3 C8 H39 126.2
N4 C9 N3 113.9(5)
N4 C9 H14A 108.8
N3 C9 H14A 108.8
N4 C9 H14B 108.8
N3 C9 H14B 108.8
H14A C9 H14B 107.7
N5 C10 N4 103.8(5)
N5 C10 Ru1 123.7(5)
N4 C10 Ru1 132.5(4)
C12 C11 N5 106.2(6)
C12 C11 H24 126.9
N5 C11 H24 126.9
C11 C12 N4 108.6(7)
C11 C12 H48 125.7
N4 C12 H48 125.7
N6 C13 N5 116.8(5)
N6 C13 C14 120.5(8)
N5 C13 C14 122.7(7)
C15 C14 C13 120.0(8)
C15 C14 H29 120.0
C13 C14 H29 120.0
C14 C15 C16 119.8(7)
C14 C15 H15 120.1
C16 C15 H15 120.1
C15 C16 C17 118.2(8)
C15 C16 H58 120.9
C17 C16 H58 120.9
N6 C17 C16 123.5(8)
N6 C17 H57 118.2
C16 C17 H57 118.2
C23 C18 C19 119.1(8)
C23 C18 P1 122.1(5)
C19 C18 P1 118.8(8)
C18 C19 C20 118.8(11)
C18 C19 H59 120.6
C20 C19 H59 120.6
C21 C20 C19 122.6(12)
C21 C20 H61 118.7
C19 C20 H61 118.7
C20 C21 C22 119.7(11)
C20 C21 H65 120.1
C22 C21 H65 120.1
C21 C22 C23 119.2(11)
C21 C22 H36 120.4
C23 C22 H36 120.4
C18 C23 C22 120.5(8)
C18 C23 H37 119.7
C22 C23 H37 119.7
C25 C24 C29 116.8(8)
C25 C24 P1 126.3(6)
C29 C24 P1 116.5(7)
C24 C25 C26 121.4(11)
C24 C25 H63 119.3
C26 C25 H63 119.3
C27 C26 C25 119.0(11)
C27 C26 H53 120.5
C25 C26 H53 120.5
C26 C27 C28 120.1(11)
C26 C27 H45 120.0
C28 C27 H45 120.0
C27 C28 C29 118.0(12)
C27 C28 H60 121.0
C29 C28 H60 121.0
C28 C29 C24 124.4(12)
C28 C29 H26 117.8
C24 C29 H26 117.8
C35 C30 C31 116.3(7)
C35 C30 P1 125.8(5)
C31 C30 P1 117.4(5)
C32 C31 C30 122.4(8)
C32 C31 H13 118.8
C30 C31 H13 118.8
C33 C32 C31 121.0(9)
C33 C32 H62 119.5
C31 C32 H62 119.5
C34 C33 C32 118.1(9)
C34 C33 H55 120.9
C32 C33 H55 120.9
C33 C34 C35 122.0(10)
C33 C34 H64 119.0
C35 C34 H64 119.0
C30 C35 C34 120.3(8)
C30 C35 H31 119.9
C34 C35 H31 119.9
C37 C36 C41 118.4(7)
C37 C36 P2 122.3(5)
C41 C36 P2 119.3(6)
C36 C37 C38 121.5(7)
C36 C37 H33 119.2
C38 C37 H33 119.2
C39 C38 C37 119.4(9)
C39 C38 H32 120.3
C37 C38 H32 120.3
C40 C39 C38 119.6(9)
C40 C39 H30 120.2
C38 C39 H30 120.2
C39 C40 C41 121.9(9)
C39 C40 H18 119.0
C41 C40 H18 119.0
C36 C41 C40 119.1(9)
C36 C41 H43 120.4
C40 C41 H43 120.4
C43 C42 C47 114.1(6)
C43 C42 P2 125.8(5)
C47 C42 P2 119.6(5)
C42 C43 C44 124.4(8)
C42 C43 H96 117.8
C44 C43 H96 117.8
C45 C44 C43 119.5(9)
C45 C44 H40 120.3
C43 C44 H40 120.3
C44 C45 C46 117.8(9)
C44 C45 H51 121.1
C46 C45 H51 121.1
C45 C46 C47 120.7(9)
C45 C46 H50 119.7
C47 C46 H50 119.7
C42 C47 C46 123.1(9)
C42 C47 H25 118.4
C46 C47 H25 118.4
C53 C48 C49 114.5(7)
C53 C48 P2 126.2(5)
C49 C48 P2 119.1(6)
C48 C49 C50 123.1(9)
C48 C49 H35 118.4
C50 C49 H35 118.4
C51 C50 C49 119.6(10)
C51 C50 H44 120.2
C49 C50 H44 120.2
C52 C51 C50 118.9(10)
C52 C51 H49 120.6
C50 C51 H49 120.6
C51 C52 C53 118.9(10)
C51 C52 H38 120.5
C53 C52 H38 120.5
C48 C53 C52 125.1(8)
C48 C53 H46 117.5
C52 C53 H46 117.5
C1 N1 C5 116.9(5)
C1 N1 Ru1 133.5(3)
C5 N1 Ru1 109.6(3)
C6 N2 C5 115.9(4)
C6 N2 C7 110.8(4)
C5 N2 C7 133.3(5)
C6 N3 C8 110.5(5)
C6 N3 C9 126.1(5)
C8 N3 C9 122.9(5)
C10 N4 C12 109.3(6)
C10 N4 C9 125.7(5)
C12 N4 C9 124.5(6)
C10 N5 C11 112.1(6)
C10 N5 C13 115.0(5)
C11 N5 C13 132.9(6)
C17 N6 C13 117.9(6)
C17 N6 Ru1 132.9(4)
C13 N6 Ru1 109.1(4)
C18 P1 C30 100.7(3)
C18 P1 C24 100.6(4)
C30 P1 C24 110.2(3)
C18 P1 Ru1 119.7(3)
C30 P1 Ru1 112.26(19)
C24 P1 Ru1 112.3(2)
C36 P2 C42 101.3(3)
C36 P2 C48 101.1(3)
C42 P2 C48 107.0(3)
C36 P2 Ru1 117.7(2)
C42 P2 Ru1 114.03(19)
C48 P2 Ru1 114.04(18)
F1 P3 F6 92.0(3)
F1 P3 F2 178.9(3)
F6 P3 F2 88.8(3)
F1 P3 F5 91.9(3)
F6 P3 F5 90.1(2)
F2 P3 F5 88.8(3)
F1 P3 F3 88.8(3)
F6 P3 F3 90.9(2)
F2 P3 F3 90.5(3)
F5 P3 F3 178.8(3)
F1 P3 F4 88.6(3)
F6 P3 F4 178.8(3)
F2 P3 F4 90.5(3)
F5 P3 F4 90.9(2)
F3 P3 F4 88.1(2)
F8 P4 F10 86.9(18)
F8 P4 F11 166(2)
F10 P4 F11 95.2(19)
F8 P4 F12 82(2)
F10 P4 F12 97.4(19)
F11 P4 F12 83.6(19)
F8 P4 F7 90.5(13)
F10 P4 F7 173(2)
F11 P4 F7 88.9(13)
F12 P4 F7 89(2)
F8 P4 F9 101.6(18)
F10 P4 F9 86.6(16)
F11 P4 F9 92.4(19)
F12 P4 F9 175(2)
F7 P4 F9 87.6(15)
F12' P4' F10' 98.4(15)
F12' P4' F11' 78.0(14)
F10' P4' F11' 77.6(14)
F12' P4' F8' 80.4(13)
F10' P4' F8' 159.2(17)
F11' P4' F8' 81.9(12)
F12' P4' F7' 97.7(15)
F10' P4' F7' 108.2(19)
F11' P4' F7' 173.4(17)
F8' P4' F7' 92.5(17)
F12' P4' F9' 161.2(14)
F10' P4' F9' 86.0(12)
F11' P4' F9' 85.2(12)
F8' P4' F9' 89.0(10)
F7' P4' F9' 98.2(13)

loop_
_geom_bond_atom_site_label_1
_geom_bond_atom_site_label_2
_geom_bond_distance
Ru1 C6 1.901(5)
Ru1 C10 1.909(6)
Ru1 N6 2.266(4)
Ru1 N1 2.278(4)
Ru1 P1 2.4071(15)
Ru1 P2 2.4153(14)
C1 N1 1.335(6)
C1 C2 1.370(8)
C1 H17 0.9300
C2 C3 1.353(9)
C2 H27 0.9300
C3 C4 1.368(9)
C3 H8 0.9300
C4 C5 1.395(7)
C4 H20 0.9300
C5 N1 1.345(6)
C5 N2 1.392(6)
C6 N2 1.342(6)
C6 N3 1.351(6)
C7 C8 1.320(8)
C7 N2 1.399(7)
C7 H28 0.9300
C8 N3 1.386(7)
C8 H39 0.9300
C9 N4 1.432(8)
C9 N3 1.450(7)
C9 H14A 0.9700
C9 H14B 0.9700
C10 N5 1.344(7)
C10 N4 1.357(7)
C11 C12 1.298(10)
C11 N5 1.378(9)
C11 H24 0.9300
C12 N4 1.394(8)
C12 H48 0.9300
C13 N6 1.368(8)
C13 N5 1.380(8)
C13 C14 1.407(9)
C14 C15 1.354(12)
C14 H29 0.9300
C15 C16 1.372(12)
C15 H15 0.9300
C16 C17 1.394(9)
C16 H58 0.9300
C17 N6 1.330(8)
C17 H57 0.9300
C18 C23 1.355(10)
C18 C19 1.380(10)
C18 P1 1.823(8)
C19 C20 1.385(15)
C19 H59 0.9300
C20 C21 1.311(17)
C20 H61 0.9300
C21 C22 1.372(15)
C21 H65 0.9300
C22 C23 1.403(10)
C22 H36 0.9300
C23 H37 0.9300
C24 C25 1.336(8)
C24 C29 1.349(12)
C24 P1 1.838(7)
C25 C26 1.395(12)
C25 H63 0.9300
C26 C27 1.352(9)
C26 H53 0.9300
C27 C28 1.361(9)
C27 H45 0.9300
C28 C29 1.341(13)
C28 H60 0.9300
C29 H26 0.9300
C30 C35 1.358(7)
C30 C31 1.371(9)
C30 P1 1.829(6)
C31 C32 1.348(10)
C31 H13 0.9300
C32 C33 1.363(8)
C32 H62 0.9300
C33 C34 1.308(12)
C33 H55 0.9300
C34 C35 1.406(11)
C34 H64 0.9300
C35 H31 0.9300
C36 C37 1.358(9)
C36 C41 1.385(9)
C36 P2 1.826(6)
C37 C38 1.391(9)
C37 H33 0.9300
C38 C39 1.362(12)
C38 H32 0.9300
C39 C40 1.340(13)
C39 H30 0.9300
C40 C41 1.385(12)
C40 H18 0.9300
C41 H43 0.9300
C42 C43 1.350(7)
C42 C47 1.353(8)
C42 P2 1.830(6)
C43 C44 1.352(11)
C43 H96 0.9300
C44 C45 1.348(8)
C44 H40 0.9300
C45 C46 1.351(8)
C45 H51 0.9300
C46 C47 1.351(10)
C46 H50 0.9300
C47 H25 0.9300
C48 C53 1.348(7)
C48 C49 1.337(10)
C48 P2 1.840(6)
C49 C50 1.377(11)
C49 H35 0.9300
C50 C51 1.354(8)
C50 H44 0.9300
C51 C52 1.341(8)
C51 H49 0.9300
C52 C53 1.353(11)
C52 H38 0.9300
C53 H46 0.9300
F1 P3 1.552(5)
F2 P3 1.573(4)
F3 P3 1.578(4)
F4 P3 1.583(4)
F5 P3 1.576(4)
F6 P3 1.573(4)
F7 P4 1.554(10)
F8 P4 1.529(9)
F9 P4 1.575(10)
F10 P4 1.534(10)
F11 P4 1.545(10)
F12 P4 1.549(10)
F7' P4' 1.556(10)
F8' P4' 1.552(10)
F9' P4' 1.561(9)
F10' P4' 1.540(10)
F11' P4' 1.543(10)
F12' P4' 1.532(9)
